data_4119900
loop_
_publ_author_name
'Holger Braunschweig'
'Alexander Damme'
'Rian D. Dewhurst'
'Thomas Kramer'
'Thomas Kupfer'
'Krzysztof Radacki'
'Eva Siedler'
'Alexandra Trumpp'
'Katharina Wagner'
'Christine Werner'

_publ_contact_author_address
; Institut f\"ur Anorganische Chemie
Universit\"at W\"urzburg
Am Hubland
97074 W\"urzburg, Germany
;
_publ_contact_author_email H.Braunschweig@mail.uni-wuerzburg.de
_publ_contact_author_fax +49-931-3184623
_publ_contact_author_name 'Prof. Dr. Holger Braunschweig'
_publ_contact_author_phone +49-931-3185260
_publ_section_title
;
 Quaternizing Diboranes(4): Highly Divergent Outcomes and an Inorganic
 Wagner-Meerwein Rearrangement
;
_journal_name_full 'Journal of the American Chemical Society'
_journal_page_first 8702
_journal_page_last 8707
_journal_paper_doi 10.1021/ja403037k
_journal_volume 135
_journal_year 2013
_chemical_formula_moiety 'C31 H47 B2 I2 P'
_chemical_formula_sum 'C31 H47 B2 I2 P'
_chemical_formula_weight 726.08
_chemical_name_common
;
?
;
_chemical_name_systematic
; 
?
;
_space_group_IT_number 14
_symmetry_cell_setting monoclinic
_symmetry_space_group_name_Hall '-P 2yn'
_symmetry_space_group_name_H-M 'P 1 21/n 1'
_atom_sites_solution_hydrogens geom
_atom_sites_solution_primary direct
_atom_sites_solution_secondary difmap
_audit_creation_method SHELXL-97
_cell_angle_alpha 90.00
_cell_angle_beta 93.134(3)
_cell_angle_gamma 90.00
_cell_formula_units_Z 4
_cell_length_a 10.837(2)
_cell_length_b 16.842(4)
_cell_length_c 21.473(5)
_cell_measurement_reflns_used 9904
_cell_measurement_temperature 173(2)
_cell_measurement_theta_max 25.62
_cell_measurement_theta_min 2.87
_cell_volume 3913.3(15)
_computing_cell_refinement 'Saint+ NT ver. 7.68A (Bruker AXS)'
_computing_data_collection 'Smart NT ver. 5.63 (Bruker AXS)'
_computing_data_reduction 'Saint+ NT ver. 7.68A (Bruker AXS)'
_computing_molecular_graphics 'XP ver. 5.1 (Bruker AXS, 1998)'
_computing_publication_material 'SHELXL-97 (Sheldrick, 2008)'
_computing_structure_refinement 'SHELXL-97 (Sheldrick, 1997)'
_computing_structure_solution 'SHELXS-97 (Sheldrick, 1990)'
_diffrn_ambient_temperature 173(2)
_diffrn_detector_area_resol_mean 8.333
_diffrn_measured_fraction_theta_full 0.999
_diffrn_measured_fraction_theta_max 0.995
_diffrn_measurement_device_type 'Bruker SMART-APEX'
_diffrn_measurement_method '\f and \w scans'
_diffrn_radiation_monochromator graphite
_diffrn_radiation_source 'sealed tube'
_diffrn_radiation_type MoK\a
_diffrn_radiation_wavelength 0.71073
_diffrn_reflns_av_R_equivalents 0.0000
_diffrn_reflns_av_sigmaI/netI 0.0485
_diffrn_reflns_limit_h_max 13
_diffrn_reflns_limit_h_min -13
_diffrn_reflns_limit_k_max 20
_diffrn_reflns_limit_k_min 0
_diffrn_reflns_limit_l_max 26
_diffrn_reflns_limit_l_min 0
_diffrn_reflns_number 7742
_diffrn_reflns_theta_full 26.00
_diffrn_reflns_theta_max 26.10
_diffrn_reflns_theta_min 2.47
_exptl_absorpt_coefficient_mu 1.663
_exptl_absorpt_correction_T_max 0.7453
_exptl_absorpt_correction_T_min 0.6240
_exptl_absorpt_correction_type multi-scan
_exptl_absorpt_process_details 'Sadabs 2008/1 (Bruker 2008)'
_exptl_crystal_colour colourless
_exptl_crystal_density_diffrn 1.232
_exptl_crystal_description needle
_exptl_crystal_F_000 1456
_exptl_crystal_size_max 0.21
_exptl_crystal_size_mid 0.19
_exptl_crystal_size_min 0.15
_platon_squeeze_details
;
The unit cell contains XXXX molecules 
which have been treated as a diffuse contribution to the overall 
scattering without specific atom positions by SQUEEZE/PLATON. 
;
_refine_diff_density_max 1.002
_refine_diff_density_min -0.390
_refine_diff_density_rms 0.102
_refine_ls_extinction_method none
_refine_ls_goodness_of_fit_ref 1.038
_refine_ls_hydrogen_treatment constr
_refine_ls_matrix_type full
_refine_ls_number_parameters 332
_refine_ls_number_reflns 7742
_refine_ls_number_restraints 0
_refine_ls_restrained_S_all 1.038
_refine_ls_R_factor_all 0.0562
_refine_ls_R_factor_gt 0.0444
_refine_ls_shift/su_max 0.001
_refine_ls_shift/su_mean 0.000
_refine_ls_structure_factor_coef Fsqd
_refine_ls_weighting_details 'calc w=1/[\s^2^(Fo^2^)+(0.0625P)^2^+1.1849P] where P=(Fo^2^+2Fc^2^)/3'
_refine_ls_weighting_scheme calc
_refine_ls_wR_factor_gt 0.1129
_refine_ls_wR_factor_ref 0.1178
_reflns_number_gt 6125
_reflns_number_total 7742
_reflns_threshold_expression >2sigma(I)
_cod_data_source_file ja403037k_si_001_06.cif
_cod_data_source_block 10b
_cod_original_cell_volume 3913.2(15)
_cod_database_code 4119900

loop_
_symmetry_equiv_pos_as_xyz
'x, y, z'
'-x+1/2, y+1/2, -z+1/2'
'-x, -y, -z'
'x-1/2, -y-1/2, z-1/2'

loop_
_atom_site_label
_atom_site_type_symbol
_atom_site_fract_x
_atom_site_fract_y
_atom_site_fract_z
_atom_site_U_iso_or_equiv
_atom_site_adp_type
_atom_site_occupancy
_atom_site_symmetry_multiplicity
_atom_site_calc_flag
_atom_site_refinement_flags
B1 B 0.4148(4) 0.4460(3) 0.2977(2) 0.0389(10) Uani 1 1 d .
I1 I 0.50173(2) 0.516573(19) 0.219982(12) 0.04916(11) Uani 1 1 d .
I2 I 0.57806(2) 0.427063(19) 0.367924(13) 0.05204(11) Uani 1 1 d .
B2 B 0.3508(4) 0.3629(3) 0.25722(19) 0.0392(10) Uani 1 1 d .
P1 P 0.30025(9) 0.51327(6) 0.34228(5) 0.0367(2) Uani 1 1 d .
C51 C 0.1973(4) 0.5679(2) 0.28883(19) 0.0444(9) Uani 1 1 d .
H11A H 0.1502 0.5305 0.2618 0.067 Uiso 1 1 calc R
H11B H 0.2457 0.6031 0.2632 0.067 Uiso 1 1 calc R
H11C H 0.1402 0.5996 0.3125 0.067 Uiso 1 1 calc R
C11 C 0.2050(4) 0.4445(2) 0.38700(18) 0.0423(9) Uani 1 1 d .
H11 H 0.2107 0.3920 0.3656 0.051 Uiso 1 1 calc R
C12 C 0.0673(4) 0.4643(3) 0.3849(2) 0.0539(11) Uani 1 1 d .
H12A H 0.0356 0.4694 0.3410 0.065 Uiso 1 1 calc R
H12B H 0.0549 0.5157 0.4060 0.065 Uiso 1 1 calc R
C13 C -0.0046(4) 0.3993(4) 0.4172(2) 0.0678(14) Uani 1 1 d .
H13A H -0.0919 0.4159 0.4190 0.081 Uiso 1 1 calc R
H13B H -0.0027 0.3500 0.3921 0.081 Uiso 1 1 calc R
C14 C 0.0469(4) 0.3820(3) 0.4823(2) 0.0577(12) Uani 1 1 d .
H14A H 0.0018 0.3365 0.4994 0.069 Uiso 1 1 calc R
H14B H 0.0336 0.4286 0.5091 0.069 Uiso 1 1 calc R
C15 C 0.1834(5) 0.3629(3) 0.4839(2) 0.0657(14) Uani 1 1 d .
H15A H 0.1963 0.3129 0.4608 0.079 Uiso 1 1 calc R
H15B H 0.2146 0.3550 0.5276 0.079 Uiso 1 1 calc R
C16 C 0.2557(4) 0.4298(3) 0.4547(2) 0.0552(11) Uani 1 1 d .
H16A H 0.3443 0.4154 0.4548 0.066 Uiso 1 1 calc R
H16B H 0.2482 0.4790 0.4795 0.066 Uiso 1 1 calc R
C21 C 0.3693(4) 0.5888(2) 0.39564(18) 0.0432(9) Uani 1 1 d .
H21 H 0.4163 0.5601 0.4301 0.052 Uiso 1 1 calc R
C22 C 0.2706(4) 0.6396(3) 0.4255(2) 0.0555(11) Uani 1 1 d .
H22A H 0.2219 0.6689 0.3926 0.067 Uiso 1 1 calc R
H22B H 0.2134 0.6048 0.4474 0.067 Uiso 1 1 calc R
C23 C 0.3321(5) 0.6985(3) 0.4718(2) 0.0663(13) Uani 1 1 d .
H23A H 0.2679 0.7325 0.4891 0.080 Uiso 1 1 calc R
H23B H 0.3736 0.6688 0.5068 0.080 Uiso 1 1 calc R
C24 C 0.4254(5) 0.7500(3) 0.4417(2) 0.0640(13) Uani 1 1 d .
H24A H 0.3826 0.7844 0.4100 0.077 Uiso 1 1 calc R
H24B H 0.4668 0.7847 0.4736 0.077 Uiso 1 1 calc R
C25 C 0.5207(5) 0.7005(3) 0.4113(3) 0.0694(14) Uani 1 1 d .
H25A H 0.5694 0.6705 0.4438 0.083 Uiso 1 1 calc R
H25B H 0.5781 0.7359 0.3901 0.083 Uiso 1 1 calc R
C26 C 0.4616(4) 0.6416(3) 0.3633(2) 0.0531(11) Uani 1 1 d .
H26A H 0.4186 0.6711 0.3287 0.064 Uiso 1 1 calc R
H26B H 0.5266 0.6083 0.3458 0.064 Uiso 1 1 calc R
C2 C 0.2044(4) 0.3599(2) 0.23595(18) 0.0426(9) Uani 1 1 d .
C32 C 0.1371(4) 0.4121(3) 0.19428(18) 0.0464(10) Uani 1 1 d .
C33 C 0.0095(4) 0.4097(3) 0.1881(2) 0.0578(12) Uani 1 1 d .
H33 H -0.0321 0.4465 0.1607 0.069 Uiso 1 1 calc R
C34 C -0.0604(4) 0.3561(3) 0.2201(2) 0.0611(13) Uani 1 1 d .
C35 C 0.0034(4) 0.3017(3) 0.2575(2) 0.0575(12) Uani 1 1 d .
H35 H -0.0418 0.2624 0.2784 0.069 Uiso 1 1 calc R
C36 C 0.1320(4) 0.3025(3) 0.26584(19) 0.0469(10) Uani 1 1 d .
C37 C 0.1854(4) 0.2388(3) 0.3089(2) 0.0574(11) Uani 1 1 d .
H37A H 0.2141 0.2627 0.3486 0.086 Uiso 1 1 calc R
H37B H 0.2550 0.2131 0.2896 0.086 Uiso 1 1 calc R
H37C H 0.1216 0.1991 0.3162 0.086 Uiso 1 1 calc R
C38 C 0.1959(4) 0.4697(3) 0.1512(2) 0.0555(11) Uani 1 1 d .
H38A H 0.2066 0.4440 0.1109 0.083 Uiso 1 1 calc R
H38B H 0.2766 0.4861 0.1696 0.083 Uiso 1 1 calc R
H38C H 0.1426 0.5164 0.1451 0.083 Uiso 1 1 calc R
C39 C -0.2022(4) 0.3570(5) 0.2134(3) 0.098(2) Uani 1 1 d .
H39A H -0.2326 0.4095 0.2248 0.147 Uiso 1 1 calc R
H39B H -0.2352 0.3167 0.2409 0.147 Uiso 1 1 calc R
H39C H -0.2293 0.3452 0.1700 0.147 Uiso 1 1 calc R
C1 C 0.4376(3) 0.2908(2) 0.24087(17) 0.0408(9) Uani 1 1 d .
C42 C 0.4642(3) 0.2767(2) 0.17736(18) 0.0422(9) Uani 1 1 d .
C43 C 0.5446(3) 0.2170(3) 0.1613(2) 0.0477(10) Uani 1 1 d .
H43 H 0.5619 0.2107 0.1187 0.057 Uiso 1 1 calc R
C44 C 0.6007(4) 0.1663(3) 0.2051(2) 0.0538(11) Uani 1 1 d .
C45 C 0.5728(4) 0.1782(3) 0.2667(2) 0.0545(11) Uani 1 1 d .
H45 H 0.6084 0.1437 0.2977 0.065 Uiso 1 1 calc R
C46 C 0.4943(4) 0.2389(3) 0.28529(18) 0.0456(10) Uani 1 1 d .
C47 C 0.4084(4) 0.3274(3) 0.12485(17) 0.0510(11) Uani 1 1 d .
H47A H 0.4460 0.3803 0.1268 0.077 Uiso 1 1 calc R
H47B H 0.3191 0.3320 0.1290 0.077 Uiso 1 1 calc R
H47C H 0.4240 0.3026 0.0848 0.077 Uiso 1 1 calc R
C48 C 0.6872(5) 0.1009(4) 0.1868(3) 0.0808(17) Uani 1 1 d .
H48A H 0.7725 0.1204 0.1903 0.121 Uiso 1 1 calc R
H48B H 0.6662 0.0847 0.1437 0.121 Uiso 1 1 calc R
H48C H 0.6789 0.0554 0.2146 0.121 Uiso 1 1 calc R
C49 C 0.4692(5) 0.2386(3) 0.35392(19) 0.0602(12) Uani 1 1 d .
H49A H 0.4231 0.1906 0.3637 0.090 Uiso 1 1 calc R
H49B H 0.4204 0.2856 0.3637 0.090 Uiso 1 1 calc R
H49C H 0.5478 0.2396 0.3788 0.090 Uiso 1 1 calc R

loop_
_atom_site_aniso_label
_atom_site_aniso_U_11
_atom_site_aniso_U_22
_atom_site_aniso_U_33
_atom_site_aniso_U_23
_atom_site_aniso_U_13
_atom_site_aniso_U_12
B1 0.029(2) 0.044(3) 0.044(2) 0.005(2) 0.0093(17) 0.0014(19)
I1 0.04043(17) 0.0613(2) 0.04691(17) 0.00970(12) 0.01330(12) -0.00267(12)
I2 0.03780(16) 0.0613(2) 0.05645(19) 0.00865(13) -0.00260(12) 0.00618(12)
B2 0.040(2) 0.047(3) 0.032(2) 0.0056(18) 0.0112(17) -0.004(2)
P1 0.0322(5) 0.0406(5) 0.0379(5) 0.0042(4) 0.0078(4) 0.0017(4)
C51 0.040(2) 0.047(2) 0.047(2) 0.0047(18) 0.0043(17) 0.0072(18)
C11 0.045(2) 0.040(2) 0.043(2) 0.0065(17) 0.0176(17) 0.0026(18)
C12 0.042(2) 0.073(3) 0.048(2) 0.008(2) 0.0131(19) -0.005(2)
C13 0.051(3) 0.091(4) 0.063(3) 0.008(3) 0.019(2) -0.016(3)
C14 0.065(3) 0.054(3) 0.057(3) 0.005(2) 0.029(2) -0.008(2)
C15 0.072(3) 0.070(3) 0.059(3) 0.027(2) 0.028(2) 0.007(3)
C16 0.045(2) 0.069(3) 0.052(3) 0.019(2) 0.0075(19) -0.006(2)
C21 0.043(2) 0.045(2) 0.043(2) 0.0039(17) 0.0024(17) 0.0009(18)
C22 0.058(3) 0.056(3) 0.053(3) -0.007(2) 0.009(2) -0.002(2)
C23 0.082(4) 0.062(3) 0.054(3) -0.008(2) 0.000(2) 0.002(3)
C24 0.075(3) 0.052(3) 0.064(3) -0.008(2) -0.012(2) -0.008(3)
C25 0.059(3) 0.064(3) 0.084(4) 0.006(3) -0.009(3) -0.014(3)
C26 0.049(2) 0.053(3) 0.058(3) 0.004(2) 0.006(2) -0.010(2)
C2 0.039(2) 0.048(2) 0.042(2) -0.0095(18) 0.0116(16) -0.0006(18)
C32 0.037(2) 0.061(3) 0.041(2) -0.0086(19) 0.0012(17) 0.0034(19)
C33 0.037(2) 0.076(3) 0.059(3) -0.009(2) -0.0034(19) 0.005(2)
C34 0.038(2) 0.081(4) 0.064(3) -0.026(3) 0.005(2) -0.003(2)
C35 0.044(2) 0.066(3) 0.064(3) -0.023(2) 0.023(2) -0.018(2)
C36 0.045(2) 0.049(2) 0.048(2) -0.0165(19) 0.0166(18) -0.0074(19)
C37 0.059(3) 0.047(3) 0.069(3) -0.003(2) 0.025(2) -0.002(2)
C38 0.043(2) 0.066(3) 0.057(3) 0.010(2) -0.004(2) 0.004(2)
C39 0.035(3) 0.141(6) 0.119(5) -0.023(4) 0.008(3) -0.013(3)
C1 0.0350(19) 0.048(2) 0.040(2) 0.0021(17) 0.0055(15) -0.0021(17)
C42 0.035(2) 0.046(2) 0.046(2) -0.0010(18) 0.0059(16) -0.0034(18)
C43 0.032(2) 0.060(3) 0.052(2) -0.010(2) 0.0092(17) -0.0018(19)
C44 0.028(2) 0.053(3) 0.080(3) -0.010(2) 0.001(2) 0.0060(19)
C45 0.042(2) 0.055(3) 0.066(3) 0.004(2) -0.003(2) 0.004(2)
C46 0.046(2) 0.044(2) 0.047(2) 0.0022(18) 0.0017(18) -0.0006(19)
C47 0.056(3) 0.062(3) 0.036(2) 0.0021(19) 0.0086(18) 0.001(2)
C48 0.047(3) 0.087(4) 0.107(4) -0.020(3) 0.001(3) 0.022(3)
C49 0.076(3) 0.059(3) 0.045(2) 0.008(2) 0.000(2) 0.009(3)

loop_
_atom_type_symbol
_atom_type_description
_atom_type_scat_dispersion_real
_atom_type_scat_dispersion_imag
_atom_type_scat_source
C C 0.0033 0.0016 'International Tables Vol C Tables 4.2.6.8 and 6.1.1.4'
H H 0.0000 0.0000 'International Tables Vol C Tables 4.2.6.8 and 6.1.1.4'
B B 0.0013 0.0007 'International Tables Vol C Tables 4.2.6.8 and 6.1.1.4'
P P 0.1023 0.0942 'International Tables Vol C Tables 4.2.6.8 and 6.1.1.4'
I I -0.4742 1.8119 'International Tables Vol C Tables 4.2.6.8 and 6.1.1.4'

loop_
_geom_angle_atom_site_label_1
_geom_angle_atom_site_label_2
_geom_angle_atom_site_label_3
_geom_angle
B2 B1 P1 117.0(3)
B2 B1 I2 118.9(3)
P1 B1 I2 104.2(2)
B2 B1 I1 102.6(2)
P1 B1 I1 110.5(2)
I2 B1 I1 102.63(16)
C1 B2 C2 119.6(3)
C1 B2 B1 119.5(3)
C2 B2 B1 120.9(3)
C51 P1 C21 105.02(19)
C51 P1 C11 107.75(19)
C21 P1 C11 109.16(18)
C51 P1 B1 111.60(19)
C21 P1 B1 117.01(19)
C11 P1 B1 106.00(19)
P1 C51 H11A 109.5
P1 C51 H11B 109.5
H11A C51 H11B 109.5
P1 C51 H11C 109.5
H11A C51 H11C 109.5
H11B C51 H11C 109.5
C12 C11 C16 111.0(3)
C12 C11 P1 114.8(3)
C16 C11 P1 114.0(3)
C12 C11 H11 105.3
C16 C11 H11 105.3
P1 C11 H11 105.3
C11 C12 C13 110.5(4)
C11 C12 H12A 109.5
C13 C12 H12A 109.5
C11 C12 H12B 109.5
C13 C12 H12B 109.5
H12A C12 H12B 108.1
C14 C13 C12 112.8(4)
C14 C13 H13A 109.0
C12 C13 H13A 109.0
C14 C13 H13B 109.0
C12 C13 H13B 109.0
H13A C13 H13B 107.8
C13 C14 C15 112.0(4)
C13 C14 H14A 109.2
C15 C14 H14A 109.2
C13 C14 H14B 109.2
C15 C14 H14B 109.2
H14A C14 H14B 107.9
C14 C15 C16 110.9(4)
C14 C15 H15A 109.5
C16 C15 H15A 109.5
C14 C15 H15B 109.5
C16 C15 H15B 109.5
H15A C15 H15B 108.0
C15 C16 C11 109.9(4)
C15 C16 H16A 109.7
C11 C16 H16A 109.7
C15 C16 H16B 109.7
C11 C16 H16B 109.7
H16A C16 H16B 108.2
C26 C21 C22 110.7(4)
C26 C21 P1 111.8(3)
C22 C21 P1 112.0(3)
C26 C21 H21 107.4
C22 C21 H21 107.4
P1 C21 H21 107.4
C23 C22 C21 110.0(4)
C23 C22 H22A 109.7
C21 C22 H22A 109.7
C23 C22 H22B 109.7
C21 C22 H22B 109.7
H22A C22 H22B 108.2
C24 C23 C22 111.9(4)
C24 C23 H23A 109.2
C22 C23 H23A 109.2
C24 C23 H23B 109.2
C22 C23 H23B 109.2
H23A C23 H23B 107.9
C25 C24 C23 111.1(4)
C25 C24 H24A 109.4
C23 C24 H24A 109.4
C25 C24 H24B 109.4
C23 C24 H24B 109.4
H24A C24 H24B 108.0
C24 C25 C26 112.1(4)
C24 C25 H25A 109.2
C26 C25 H25A 109.2
C24 C25 H25B 109.2
C26 C25 H25B 109.2
H25A C25 H25B 107.9
C21 C26 C25 109.1(4)
C21 C26 H26A 109.9
C25 C26 H26A 109.9
C21 C26 H26B 109.9
C25 C26 H26B 109.9
H26A C26 H26B 108.3
C36 C2 C32 115.2(4)
C36 C2 B2 116.7(4)
C32 C2 B2 127.9(4)
C33 C32 C2 121.1(4)
C33 C32 C38 114.5(4)
C2 C32 C38 124.3(4)
C32 C33 C34 122.9(5)
C32 C33 H33 118.6
C34 C33 H33 118.6
C35 C34 C33 116.9(4)
C35 C34 C39 121.9(5)
C33 C34 C39 121.3(5)
C34 C35 C36 122.2(4)
C34 C35 H35 118.9
C36 C35 H35 118.9
C35 C36 C2 121.4(4)
C35 C36 C37 114.7(4)
C2 C36 C37 123.9(4)
C36 C37 H37A 109.5
C36 C37 H37B 109.5
H37A C37 H37B 109.5
C36 C37 H37C 109.5
H37A C37 H37C 109.5
H37B C37 H37C 109.5
C32 C38 H38A 109.5
C32 C38 H38B 109.5
H38A C38 H38B 109.5
C32 C38 H38C 109.5
H38A C38 H38C 109.5
H38B C38 H38C 109.5
C34 C39 H39A 109.5
C34 C39 H39B 109.5
H39A C39 H39B 109.5
C34 C39 H39C 109.5
H39A C39 H39C 109.5
H39B C39 H39C 109.5
C46 C1 C42 116.1(4)
C46 C1 B2 124.5(3)
C42 C1 B2 119.4(3)
C43 C42 C1 121.4(4)
C43 C42 C47 117.0(3)
C1 C42 C47 121.6(4)
C44 C43 C42 122.4(4)
C44 C43 H43 118.8
C42 C43 H43 118.8
C43 C44 C45 116.5(4)
C43 C44 C48 121.9(4)
C45 C44 C48 121.6(4)
C44 C45 C46 123.0(4)
C44 C45 H45 118.5
C46 C45 H45 118.5
C45 C46 C1 120.6(4)
C45 C46 C49 114.8(4)
C1 C46 C49 124.5(4)
C42 C47 H47A 109.5
C42 C47 H47B 109.5
H47A C47 H47B 109.5
C42 C47 H47C 109.5
H47A C47 H47C 109.5
H47B C47 H47C 109.5
C44 C48 H48A 109.5
C44 C48 H48B 109.5
H48A C48 H48B 109.5
C44 C48 H48C 109.5
H48A C48 H48C 109.5
H48B C48 H48C 109.5
C46 C49 H49A 109.5
C46 C49 H49B 109.5
H49A C49 H49B 109.5
C46 C49 H49C 109.5
H49A C49 H49C 109.5
H49B C49 H49C 109.5

loop_
_geom_bond_atom_site_label_1
_geom_bond_atom_site_label_2
_geom_bond_distance
B1 B2 1.769(7)
B1 P1 1.967(4)
B1 I2 2.283(4)
B1 I1 2.293(4)
B2 C1 1.587(6)
B2 C2 1.627(6)
P1 C51 1.808(4)
P1 C21 1.843(4)
P1 C11 1.854(4)
C51 H11A 0.9800
C51 H11B 0.9800
C51 H11C 0.9800
C11 C12 1.527(6)
C11 C16 1.545(6)
C11 H11 1.0000
C12 C13 1.531(6)
C12 H12A 0.9900
C12 H12B 0.9900
C13 C14 1.504(7)
C13 H13A 0.9900
C13 H13B 0.9900
C14 C15 1.513(7)
C14 H14A 0.9900
C14 H14B 0.9900
C15 C16 1.527(6)
C15 H15A 0.9900
C15 H15B 0.9900
C16 H16A 0.9900
C16 H16B 0.9900
C21 C26 1.532(6)
C21 C22 1.537(6)
C21 H21 1.0000
C22 C23 1.532(6)
C22 H22A 0.9900
C22 H22B 0.9900
C23 C24 1.506(7)
C23 H23A 0.9900
C23 H23B 0.9900
C24 C25 1.504(7)
C24 H24A 0.9900
C24 H24B 0.9900
C25 C26 1.544(7)
C25 H25A 0.9900
C25 H25B 0.9900
C26 H26A 0.9900
C26 H26B 0.9900
C2 C36 1.421(6)
C2 C32 1.426(6)
C32 C33 1.383(6)
C32 C38 1.505(6)
C33 C34 1.385(7)
C33 H33 0.9500
C34 C35 1.379(7)
C34 C39 1.535(6)
C35 C36 1.396(6)
C35 H35 0.9500
C36 C37 1.510(6)
C37 H37A 0.9800
C37 H37B 0.9800
C37 H37C 0.9800
C38 H38A 0.9800
C38 H38B 0.9800
C38 H38C 0.9800
C39 H39A 0.9800
C39 H39B 0.9800
C39 H39C 0.9800
C1 C46 1.410(5)
C1 C42 1.429(5)
C42 C43 1.387(6)
C42 C47 1.513(6)
C43 C44 1.387(6)
C43 H43 0.9500
C44 C45 1.387(6)
C44 C48 1.511(6)
C45 C46 1.402(6)
C45 H45 0.9500
C46 C49 1.513(6)
C47 H47A 0.9800
C47 H47B 0.9800
C47 H47C 0.9800
C48 H48A 0.9800
C48 H48B 0.9800
C48 H48C 0.9800
C49 H49A 0.9800
C49 H49B 0.9800
C49 H49C 0.9800

loop_
_geom_torsion_atom_site_label_1
_geom_torsion_atom_site_label_2
_geom_torsion_atom_site_label_3
_geom_torsion_atom_site_label_4
_geom_torsion
P1 B1 B2 C1 -158.6(3)
I2 B1 B2 C1 -32.0(4)
I1 B1 B2 C1 80.3(3)
P1 B1 B2 C2 22.0(5)
I2 B1 B2 C2 148.6(3)
I1 B1 B2 C2 -99.1(3)
B2 B1 P1 C51 -69.6(3)
I2 B1 P1 C51 156.88(18)
I1 B1 P1 C51 47.3(3)
B2 B1 P1 C21 169.4(3)
I2 B1 P1 C21 35.9(3)
I1 B1 P1 C21 -73.7(2)
B2 B1 P1 C11 47.4(3)
I2 B1 P1 C11 -86.1(2)
I1 B1 P1 C11 164.30(19)
C51 P1 C11 C12 -17.3(4)
C21 P1 C11 C12 96.2(3)
B1 P1 C11 C12 -136.9(3)
C51 P1 C11 C16 -147.0(3)
C21 P1 C11 C16 -33.5(4)
B1 P1 C11 C16 93.4(3)
C16 C11 C12 C13 -54.9(5)
P1 C11 C12 C13 173.9(3)
C11 C12 C13 C14 53.2(6)
C12 C13 C14 C15 -53.9(6)
C13 C14 C15 C16 55.9(6)
C14 C15 C16 C11 -57.3(5)
C12 C11 C16 C15 57.5(5)
P1 C11 C16 C15 -170.9(3)
C51 P1 C21 C26 -71.6(3)
C11 P1 C21 C26 173.1(3)
B1 P1 C21 C26 52.8(4)
C51 P1 C21 C22 53.3(3)
C11 P1 C21 C22 -62.0(3)
B1 P1 C21 C22 177.7(3)
C26 C21 C22 C23 -57.4(5)
P1 C21 C22 C23 177.1(3)
C21 C22 C23 C24 56.1(5)
C22 C23 C24 C25 -55.5(6)
C23 C24 C25 C26 56.0(6)
C22 C21 C26 C25 57.2(5)
P1 C21 C26 C25 -177.1(3)
C24 C25 C26 C21 -56.8(5)
C1 B2 C2 C36 67.8(4)
B1 B2 C2 C36 -112.8(4)
C1 B2 C2 C32 -117.6(4)
B1 B2 C2 C32 61.8(5)
C36 C2 C32 C33 4.9(6)
B2 C2 C32 C33 -169.8(4)
C36 C2 C32 C38 -171.3(4)
B2 C2 C32 C38 14.1(6)
C2 C32 C33 C34 -1.7(7)
C38 C32 C33 C34 174.7(4)
C32 C33 C34 C35 -2.4(7)
C32 C33 C34 C39 178.2(5)
C33 C34 C35 C36 3.2(7)
C39 C34 C35 C36 -177.4(4)
C34 C35 C36 C2 0.1(6)
C34 C35 C36 C37 179.6(4)
C32 C2 C36 C35 -4.1(5)
B2 C2 C36 C35 171.2(4)
C32 C2 C36 C37 176.5(4)
B2 C2 C36 C37 -8.2(5)
C2 B2 C1 C46 -112.4(4)
B1 B2 C1 C46 68.2(5)
C2 B2 C1 C42 69.0(5)
B1 B2 C1 C42 -110.4(4)
C46 C1 C42 C43 -2.1(6)
B2 C1 C42 C43 176.6(4)
C46 C1 C42 C47 179.3(4)
B2 C1 C42 C47 -1.9(6)
C1 C42 C43 C44 2.0(6)
C47 C42 C43 C44 -179.4(4)
C42 C43 C44 C45 -0.2(6)
C42 C43 C44 C48 179.4(4)
C43 C44 C45 C46 -1.3(6)
C48 C44 C45 C46 179.1(4)
C44 C45 C46 C1 1.1(7)
C44 C45 C46 C49 176.2(4)
C42 C1 C46 C45 0.6(6)
B2 C1 C46 C45 -178.0(4)
C42 C1 C46 C49 -174.0(4)
B2 C1 C46 C49 7.3(6)

loop_
_platon_squeeze_void_nr
_platon_squeeze_void_average_x
_platon_squeeze_void_average_y
_platon_squeeze_void_average_z
_platon_squeeze_void_volume
_platon_squeeze_void_count_electrons
_platon_squeeze_void_content
1 -0.010 0.000 0.500 471 138 ' '
2 -0.015 0.500 1.000 471 138 ' '
